data_1508795
loop_
_publ_author_name
'Zhang, Li'
'Li, Zhiming'
'Fan, Renhua'

_publ_section_title
;
 1,2- and 1,4-Additions of 2-Alkynylcyclohexadienimines with Aromatic
 Amines To Access 4-Amino-N-arylindoles and -azepinoindoles.
;
_journal_issue 23
_journal_name_full 'Organic letters'
_journal_page_first 6076
_journal_page_last 6079
_journal_paper_doi 10.1021/ol3029675
_journal_volume 14
_journal_year 2012
_chemical_formula_sum 'C35 H30 Cl2 N2 O'
_chemical_formula_weight 565.51
_chemical_name_systematic
; 
 ? 
;
_space_group_IT_number 15
_symmetry_cell_setting monoclinic
_symmetry_space_group_name_Hall '-C 2yc'
_symmetry_space_group_name_H-M 'C 1 2/c 1'
_atom_sites_solution_hydrogens geom
_atom_sites_solution_primary direct
_atom_sites_solution_secondary difmap
_audit_creation_method SHELXL-97
_cell_angle_alpha 90.00
_cell_angle_beta 116.640(3)
_cell_angle_gamma 90.00
_cell_formula_units_Z 8
_cell_length_a 28.121(7)
_cell_length_b 9.598(2)
_cell_length_c 23.181(6)
_cell_measurement_reflns_used 4374
_cell_measurement_temperature 293(2)
_cell_measurement_theta_max 25.79
_cell_measurement_theta_min 2.24
_cell_volume 5592(2)
_computing_cell_refinement 'Bruker SMART'
_computing_data_collection 'Bruker SMART'
_computing_data_reduction 'Bruker SHELXTL'
_computing_molecular_graphics 'Bruker SHELXTL'
_computing_publication_material 'Bruker SHELXTL'
_computing_structure_refinement 'SHELXL-97 (Sheldrick, 1997)'
_computing_structure_solution 'SHELXS-97 (Sheldrick, 1990)'
_diffrn_ambient_temperature 293(2)
_diffrn_measured_fraction_theta_full 0.998
_diffrn_measured_fraction_theta_max 0.998
_diffrn_measurement_device_type 'CCD area detector'
_diffrn_measurement_method 'phi and omega scans'
_diffrn_radiation_monochromator graphite
_diffrn_radiation_source 'fine-focus sealed tube'
_diffrn_radiation_type MoK\a
_diffrn_radiation_wavelength 0.71073
_diffrn_reflns_av_R_equivalents 0.0442
_diffrn_reflns_av_sigmaI/netI 0.0517
_diffrn_reflns_limit_h_max 16
_diffrn_reflns_limit_h_min -33
_diffrn_reflns_limit_k_max 11
_diffrn_reflns_limit_k_min -11
_diffrn_reflns_limit_l_max 27
_diffrn_reflns_limit_l_min -26
_diffrn_reflns_number 13226
_diffrn_reflns_theta_full 25.01
_diffrn_reflns_theta_max 25.01
_diffrn_reflns_theta_min 1.62
_exptl_absorpt_coefficient_mu 0.264
_exptl_absorpt_correction_T_max 0.9539
_exptl_absorpt_correction_T_min 0.9441
_exptl_absorpt_correction_type multi-scan
_exptl_absorpt_process_details sadabs
_exptl_crystal_colour colourless
_exptl_crystal_density_diffrn 1.343
_exptl_crystal_density_method 'not measured'
_exptl_crystal_description block
_exptl_crystal_F_000 2368
_exptl_crystal_size_max 0.22
_exptl_crystal_size_mid 0.20
_exptl_crystal_size_min 0.18
_refine_diff_density_max 0.713
_refine_diff_density_min -0.955
_refine_diff_density_rms 0.109
_refine_ls_extinction_coef 0.0021(6)
_refine_ls_extinction_expression Fc^*^=kFc[1+0.001xFc^2^\l^3^/sin(2\q)]^-1/4^
_refine_ls_extinction_method SHELXL
_refine_ls_goodness_of_fit_ref 1.019
_refine_ls_hydrogen_treatment mixed
_refine_ls_matrix_type full
_refine_ls_number_parameters 367
_refine_ls_number_reflns 4923
_refine_ls_number_restraints 0
_refine_ls_restrained_S_all 1.019
_refine_ls_R_factor_all 0.1199
_refine_ls_R_factor_gt 0.1006
_refine_ls_shift/su_max 0.006
_refine_ls_shift/su_mean 0.000
_refine_ls_structure_factor_coef Fsqd
_refine_ls_weighting_details 'calc w=1/[\s^2^(Fo^2^)+(0.2000P)^2^+10.0000P] where P=(Fo^2^+2Fc^2^)/3'
_refine_ls_weighting_scheme calc
_refine_ls_wR_factor_gt 0.2845
_refine_ls_wR_factor_ref 0.3115
_reflns_number_gt 3659
_reflns_number_total 4923
_reflns_threshold_expression >2sigma(I)
_cod_data_source_file ol3029675_si_002.cif
_cod_data_source_block a11219b
_cod_depositor_comments
;
The following automatic conversions were performed:

'_symmetry_cell_setting' value 'Monoclinic' changed to 'monoclinic'
according to /home/saulius/struct/CIF-dictionaries/cif_core.dic
dictionary named 'cif_core.dic' version 2.4.2 from 2011-04-26.

Automatic conversion script
Id: cif_fix_values 1891 2012-01-12 08:04:46Z andrius 
;
_cod_original_cell_volume 5593(2)
_cod_original_sg_symbol_H-M C2/c
_cod_database_code 1508795

loop_
_symmetry_equiv_pos_as_xyz
'x, y, z'
'-x, y, -z+1/2'
'x+1/2, y+1/2, z'
'-x+1/2, y+1/2, -z+1/2'
'-x, -y, -z'
'x, -y, z-1/2'
'-x+1/2, -y+1/2, -z'
'x+1/2, -y+1/2, z-1/2'

loop_
_atom_site_label
_atom_site_type_symbol
_atom_site_fract_x
_atom_site_fract_y
_atom_site_fract_z
_atom_site_U_iso_or_equiv
_atom_site_adp_type
_atom_site_occupancy
_atom_site_symmetry_multiplicity
_atom_site_calc_flag
_atom_site_refinement_flags
N1 N 0.55549(12) 1.0536(3) 0.49194(16) 0.0507(8) Uani 1 1 d .
N2 N 0.67386(12) 1.0631(3) 0.40221(14) 0.0480(7) Uani 1 1 d .
C1 C 0.57770(13) 0.9353(4) 0.53117(16) 0.0445(8) Uani 1 1 d .
C2 C 0.57890(15) 0.9313(4) 0.59156(18) 0.0545(9) Uani 1 1 d .
H2 H 0.5658 1.0067 0.6052 0.065 Uiso 1 1 calc R
C3 C 0.59896(18) 0.8188(5) 0.63154(19) 0.0630(11) Uani 1 1 d .
H3 H 0.5989 0.8190 0.6716 0.076 Uiso 1 1 calc R
C4 C 0.61935(16) 0.7046(4) 0.61343(19) 0.0592(10) Uani 1 1 d .
C5 C 0.61739(14) 0.7086(4) 0.55315(18) 0.0508(9) Uani 1 1 d .
H5 H 0.6306 0.6327 0.5398 0.061 Uiso 1 1 calc R
C6 C 0.59672(13) 0.8204(4) 0.51109(16) 0.0436(8) Uani 1 1 d .
C7 C 0.6434(2) 0.5821(5) 0.6577(2) 0.0893(16) Uani 1 1 d .
H7A H 0.6552 0.5143 0.6365 0.134 Uiso 1 1 calc R
H7B H 0.6172 0.5410 0.6683 0.134 Uiso 1 1 calc R
H7C H 0.6731 0.6130 0.6965 0.134 Uiso 1 1 calc R
C8 C 0.59513(13) 0.8112(3) 0.44476(16) 0.0438(8) Uani 1 1 d .
H8 H 0.6133 0.7251 0.4432 0.053 Uiso 1 1 calc R
C9 C 0.53901(15) 0.8038(4) 0.39232(18) 0.0532(9) Uani 1 1 d .
C13 C 0.62338(13) 0.9295(3) 0.43239(15) 0.0417(8) Uani 1 1 d .
C14 C 0.65895(13) 0.9266(3) 0.40687(16) 0.0433(8) Uani 1 1 d .
C15 C 0.67902(13) 0.8045(3) 0.38664(16) 0.0440(8) Uani 1 1 d .
C16 C 0.64303(15) 0.7053(4) 0.34661(17) 0.0500(9) Uani 1 1 d .
H16 H 0.6068 0.7195 0.3321 0.060 Uiso 1 1 calc R
C17 C 0.66018(17) 0.5875(4) 0.32828(19) 0.0590(10) Uani 1 1 d .
H17 H 0.6355 0.5232 0.3013 0.071 Uiso 1 1 calc R
C18 C 0.7132(2) 0.5636(5) 0.3492(3) 0.0740(13) Uani 1 1 d .
H18 H 0.7247 0.4834 0.3368 0.089 Uiso 1 1 calc R
C19 C 0.74978(19) 0.6607(5) 0.3893(3) 0.0764(13) Uani 1 1 d .
H19 H 0.7860 0.6448 0.4039 0.092 Uiso 1 1 calc R
C20 C 0.73302(16) 0.7795(4) 0.4075(2) 0.0631(11) Uani 1 1 d .
H20 H 0.7579 0.8439 0.4340 0.076 Uiso 1 1 calc R
C21 C 0.70837(13) 1.1106(4) 0.37613(16) 0.0450(8) Uani 1 1 d .
C22 C 0.69456(15) 1.0978(4) 0.31180(18) 0.0538(9) Uani 1 1 d .
H22 H 0.6633 1.0519 0.2848 0.065 Uiso 1 1 calc R
C23 C 0.72667(16) 1.1527(4) 0.28699(19) 0.0588(10) Uani 1 1 d .
H23 H 0.7169 1.1428 0.2432 0.071 Uiso 1 1 calc R
C24 C 0.77315(15) 1.2225(4) 0.3257(2) 0.0549(10) Uani 1 1 d .
C25 C 0.78664(16) 1.2314(5) 0.3903(2) 0.0646(11) Uani 1 1 d .
H25 H 0.8181 1.2757 0.4177 0.078 Uiso 1 1 calc R
C26 C 0.75489(16) 1.1767(5) 0.41549(19) 0.0609(10) Uani 1 1 d .
H26 H 0.7650 1.1845 0.4594 0.073 Uiso 1 1 calc R
C27 C 0.8072(2) 1.2868(5) 0.2981(3) 0.0827(15) Uani 1 1 d .
H27A H 0.7858 1.3465 0.2627 0.124 Uiso 1 1 calc R
H27B H 0.8226 1.2146 0.2831 0.124 Uiso 1 1 calc R
H27C H 0.8351 1.3404 0.3308 0.124 Uiso 1 1 calc R
C28 C 0.64622(14) 1.1525(4) 0.42295(16) 0.0457(8) Uani 1 1 d .
C29 C 0.61552(13) 1.0718(3) 0.44354(15) 0.0429(8) Uani 1 1 d .
C30 C 0.58286(13) 1.1358(4) 0.46693(16) 0.0456(8) Uani 1 1 d .
C31 C 0.57798(15) 1.2803(4) 0.46358(18) 0.0527(9) Uani 1 1 d .
C32 C 0.60848(16) 1.3563(4) 0.44055(19) 0.0568(10) Uani 1 1 d .
H32 H 0.6049 1.4528 0.4383 0.068 Uiso 1 1 calc R
C33 C 0.64313(17) 1.2969(4) 0.42124(19) 0.0561(10) Uani 1 1 d .
H33 H 0.6637 1.3507 0.4076 0.067 Uiso 1 1 calc R
C34 C 0.54170(19) 1.3539(5) 0.4856(2) 0.0713(12) Uani 1 1 d .
H34A H 0.5242 1.2864 0.5001 0.107 Uiso 1 1 calc R
H34B H 0.5155 1.4062 0.4504 0.107 Uiso 1 1 calc R
H34C H 0.5622 1.4160 0.5205 0.107 Uiso 1 1 calc R
O1 O 0.50892(16) 0.6977(5) 0.39467(19) 0.1130(15) Uani 1 1 d .
C10 C 0.51081(19) 0.8817(6) 0.3410(2) 0.0806(14) Uani 1 1 d .
H10A H 0.5223 0.9618 0.3285 0.097 Uiso 1 1 calc R
C11 C 0.4600(2) 0.8202(9) 0.3090(3) 0.102(2) Uani 1 1 d .
H11A H 0.4317 0.8520 0.2713 0.122 Uiso 1 1 calc R
C12 C 0.4603(3) 0.7159(10) 0.3404(4) 0.120(3) Uani 1 1 d .
H12A H 0.4314 0.6565 0.3291 0.144 Uiso 1 1 calc R
C35 C 1.0117(6) 0.7980(16) 0.2821(5) 0.221(6) Uani 1 1 d .
Cl1 Cl 0.94962(14) 0.7334(5) 0.2451(2) 0.244(2) Uani 1 1 d .
Cl2 Cl 0.9953(6) 0.9687(13) 0.2651(14) 0.85(2) Uani 1 1 d .
H1 H 0.5416(16) 1.098(4) 0.5053(19) 0.046(11) Uiso 1 1 d .

loop_
_atom_site_aniso_label
_atom_site_aniso_U_11
_atom_site_aniso_U_22
_atom_site_aniso_U_33
_atom_site_aniso_U_23
_atom_site_aniso_U_13
_atom_site_aniso_U_12
N1 0.0457(17) 0.0469(17) 0.069(2) -0.0014(15) 0.0347(16) 0.0067(14)
N2 0.0521(17) 0.0418(16) 0.0576(17) -0.0024(12) 0.0314(14) -0.0034(13)
C1 0.0359(17) 0.0443(18) 0.0538(19) -0.0034(14) 0.0205(15) -0.0052(14)
C2 0.053(2) 0.059(2) 0.057(2) -0.0124(17) 0.0294(17) -0.0054(17)
C3 0.068(3) 0.072(3) 0.053(2) -0.0010(19) 0.031(2) -0.010(2)
C4 0.058(2) 0.059(2) 0.061(2) 0.0040(18) 0.0262(19) -0.0088(18)
C5 0.0446(19) 0.0440(19) 0.065(2) 0.0020(16) 0.0252(17) -0.0029(15)
C6 0.0374(17) 0.0427(18) 0.0526(18) -0.0033(14) 0.0221(15) -0.0062(14)
C7 0.112(4) 0.075(3) 0.072(3) 0.019(2) 0.033(3) -0.004(3)
C8 0.0413(18) 0.0386(17) 0.0557(19) -0.0047(14) 0.0255(15) 0.0002(14)
C9 0.048(2) 0.062(2) 0.057(2) -0.0177(17) 0.0303(17) -0.0119(18)
C13 0.0382(16) 0.0412(18) 0.0462(17) -0.0010(13) 0.0195(14) 0.0021(14)
C14 0.0378(17) 0.0426(18) 0.0485(18) -0.0016(14) 0.0184(14) -0.0031(14)
C15 0.0427(18) 0.0432(18) 0.0510(18) 0.0031(14) 0.0253(15) 0.0035(14)
C16 0.050(2) 0.051(2) 0.0536(19) -0.0016(15) 0.0270(16) 0.0029(16)
C17 0.070(3) 0.048(2) 0.067(2) -0.0086(17) 0.039(2) -0.0028(19)
C18 0.084(3) 0.050(2) 0.106(3) -0.001(2) 0.058(3) 0.014(2)
C19 0.056(2) 0.065(3) 0.118(4) 0.002(3) 0.047(3) 0.013(2)
C20 0.045(2) 0.056(2) 0.089(3) -0.006(2) 0.031(2) 0.0003(17)
C21 0.0433(18) 0.0399(17) 0.0550(19) -0.0012(14) 0.0249(15) -0.0003(14)
C22 0.048(2) 0.056(2) 0.054(2) -0.0036(16) 0.0197(16) -0.0077(17)
C23 0.064(2) 0.062(2) 0.056(2) 0.0021(18) 0.0324(19) -0.0024(19)
C24 0.051(2) 0.0409(19) 0.083(3) 0.0040(17) 0.039(2) 0.0044(16)
C25 0.043(2) 0.067(3) 0.080(3) -0.010(2) 0.0236(19) -0.0122(19)
C26 0.052(2) 0.073(3) 0.055(2) -0.0075(19) 0.0218(18) -0.0112(19)
C27 0.081(3) 0.069(3) 0.127(4) 0.012(3) 0.072(3) -0.002(2)
C28 0.0481(19) 0.0404(18) 0.0495(18) -0.0035(14) 0.0227(15) -0.0035(15)
C29 0.0394(17) 0.0422(19) 0.0445(17) -0.0013(13) 0.0166(14) 0.0022(14)
C30 0.0416(17) 0.0427(18) 0.0484(18) -0.0033(14) 0.0164(15) 0.0025(15)
C31 0.054(2) 0.0430(19) 0.057(2) -0.0071(15) 0.0216(17) 0.0051(16)
C32 0.065(2) 0.0386(19) 0.066(2) -0.0061(16) 0.0286(19) 0.0029(17)
C33 0.065(2) 0.043(2) 0.064(2) 0.0012(16) 0.0309(19) -0.0064(17)
C34 0.073(3) 0.049(2) 0.101(3) -0.008(2) 0.047(3) 0.008(2)
O1 0.095(3) 0.136(4) 0.100(3) -0.009(2) 0.037(2) -0.070(3)
C10 0.064(3) 0.085(3) 0.066(3) -0.012(2) 0.005(2) 0.005(2)
C11 0.058(3) 0.145(6) 0.078(4) -0.044(4) 0.009(3) 0.008(4)
C12 0.066(4) 0.179(8) 0.107(5) -0.056(5) 0.031(4) -0.063(4)
C35 0.210(14) 0.239(14) 0.146(8) -0.040(8) 0.020(9) 0.056(11)
Cl1 0.147(2) 0.334(5) 0.262(4) 0.114(4) 0.102(3) -0.013(3)
Cl2 0.395(12) 0.510(13) 1.12(4) -0.45(2) -0.124(16) 0.260(13)

loop_
_atom_type_symbol
_atom_type_description
_atom_type_scat_dispersion_real
_atom_type_scat_dispersion_imag
_atom_type_scat_source
C C 0.0033 0.0016 'International Tables Vol C Tables 4.2.6.8 and 6.1.1.4'
H H 0.0000 0.0000 'International Tables Vol C Tables 4.2.6.8 and 6.1.1.4'
N N 0.0061 0.0033 'International Tables Vol C Tables 4.2.6.8 and 6.1.1.4'
O O 0.0106 0.0060 'International Tables Vol C Tables 4.2.6.8 and 6.1.1.4'
Cl Cl 0.1484 0.1585 'International Tables Vol C Tables 4.2.6.8 and 6.1.1.4'

loop_
_geom_angle_atom_site_label_1
_geom_angle_atom_site_label_2
_geom_angle_atom_site_label_3
_geom_angle
_geom_angle_site_symmetry_1
_geom_angle_site_symmetry_3
C30 N1 C1 123.6(3) . .
C30 N1 H1 110(3) . .
C1 N1 H1 111(3) . .
C28 N2 C14 108.7(3) . .
C28 N2 C21 123.0(3) . .
C14 N2 C21 128.1(3) . .
C2 C1 C6 118.4(3) . .
C2 C1 N1 118.4(3) . .
C6 C1 N1 123.1(3) . .
C3 C2 C1 121.5(4) . .
C3 C2 H2 119.3 . .
C1 C2 H2 119.3 . .
C2 C3 C4 121.3(4) . .
C2 C3 H3 119.3 . .
C4 C3 H3 119.3 . .
C5 C4 C3 116.9(4) . .
C5 C4 C7 121.0(4) . .
C3 C4 C7 122.1(4) . .
C4 C5 C6 123.3(4) . .
C4 C5 H5 118.4 . .
C6 C5 H5 118.4 . .
C5 C6 C1 118.6(3) . .
C5 C6 C8 118.5(3) . .
C1 C6 C8 122.8(3) . .
C4 C7 H7A 109.5 . .
C4 C7 H7B 109.5 . .
H7A C7 H7B 109.5 . .
C4 C7 H7C 109.5 . .
H7A C7 H7C 109.5 . .
H7B C7 H7C 109.5 . .
C13 C8 C9 109.8(3) . .
C13 C8 C6 112.0(3) . .
C9 C8 C6 111.4(3) . .
C13 C8 H8 107.8 . .
C9 C8 H8 107.8 . .
C6 C8 H8 107.8 . .
C10 C9 O1 109.3(4) . .
C10 C9 C8 133.6(4) . .
O1 C9 C8 117.1(4) . .
C14 C13 C29 107.5(3) . .
C14 C13 C8 128.6(3) . .
C29 C13 C8 123.9(3) . .
C13 C14 N2 108.5(3) . .
C13 C14 C15 127.9(3) . .
N2 C14 C15 123.6(3) . .
C20 C15 C16 117.8(3) . .
C20 C15 C14 122.9(3) . .
C16 C15 C14 119.3(3) . .
C17 C16 C15 121.2(4) . .
C17 C16 H16 119.4 . .
C15 C16 H16 119.4 . .
C18 C17 C16 120.6(4) . .
C18 C17 H17 119.7 . .
C16 C17 H17 119.7 . .
C17 C18 C19 119.2(4) . .
C17 C18 H18 120.4 . .
C19 C18 H18 120.4 . .
C20 C19 C18 120.7(4) . .
C20 C19 H19 119.7 . .
C18 C19 H19 119.7 . .
C19 C20 C15 120.6(4) . .
C19 C20 H20 119.7 . .
C15 C20 H20 119.7 . .
C22 C21 C26 119.2(3) . .
C22 C21 N2 121.2(3) . .
C26 C21 N2 119.5(3) . .
C21 C22 C23 120.2(3) . .
C21 C22 H22 119.9 . .
C23 C22 H22 119.9 . .
C22 C23 C24 121.4(4) . .
C22 C23 H23 119.3 . .
C24 C23 H23 119.3 . .
C25 C24 C23 117.2(3) . .
C25 C24 C27 121.5(4) . .
C23 C24 C27 121.3(4) . .
C24 C25 C26 121.7(4) . .
C24 C25 H25 119.1 . .
C26 C25 H25 119.1 . .
C21 C26 C25 120.2(4) . .
C21 C26 H26 119.9 . .
C25 C26 H26 119.9 . .
C24 C27 H27A 109.5 . .
C24 C27 H27B 109.5 . .
H27A C27 H27B 109.5 . .
C24 C27 H27C 109.5 . .
H27A C27 H27C 109.5 . .
H27B C27 H27C 109.5 . .
N2 C28 C33 130.4(3) . .
N2 C28 C29 107.8(3) . .
C33 C28 C29 121.6(3) . .
C28 C29 C30 120.2(3) . .
C28 C29 C13 107.5(3) . .
C30 C29 C13 132.3(3) . .
C31 C30 N1 121.8(3) . .
C31 C30 C29 118.8(3) . .
N1 C30 C29 119.5(3) . .
C30 C31 C32 118.5(3) . .
C30 C31 C34 120.9(4) . .
C32 C31 C34 120.6(3) . .
C33 C32 C31 123.8(3) . .
C33 C32 H32 118.1 . .
C31 C32 H32 118.1 . .
C32 C33 C28 116.9(4) . .
C32 C33 H33 121.6 . .
C28 C33 H33 121.6 . .
C31 C34 H34A 109.5 . .
C31 C34 H34B 109.5 . .
H34A C34 H34B 109.5 . .
C31 C34 H34C 109.5 . .
H34A C34 H34C 109.5 . .
H34B C34 H34C 109.5 . .
C9 O1 C12 104.4(5) . .
C9 C10 C11 107.1(6) . .
C9 C10 H10A 126.5 . .
C11 C10 H10A 126.5 . .
C12 C11 C10 106.9(6) . .
C12 C11 H11A 126.5 . .
C10 C11 H11A 126.5 . .
C11 C12 O1 112.3(5) . .
C11 C12 H12A 123.9 . .
O1 C12 H12A 123.9 . .
Cl1 C35 C35 63.1(11) . 2_755
Cl1 C35 Cl2 97.1(9) . .
C35 C35 Cl2 78.1(10) 2_755 .
Cl1 C35 Cl1 112.8(8) . 2_755
C35 C35 Cl1 69.1(13) 2_755 2_755
Cl2 C35 Cl1 116.3(15) . 2_755
Cl1 C35 Cl2 101.8(8) . 2_755
C35 C35 Cl2 59.5(9) 2_755 2_755
Cl2 C35 Cl2 26.2(19) . 2_755
Cl1 C35 Cl2 91.1(12) 2_755 2_755
C35 Cl1 C35 47.7(8) . 2_755
Cl2 Cl2 C35 92.2(11) 2_755 .
Cl2 Cl2 C35 61.6(12) 2_755 2_755
C35 Cl2 C35 42.4(7) . 2_755

loop_
_geom_bond_atom_site_label_1
_geom_bond_atom_site_label_2
_geom_bond_distance
_geom_bond_site_symmetry_2
N1 C30 1.397(5) .
N1 C1 1.414(5) .
N1 H1 0.73(4) .
N2 C28 1.381(4) .
N2 C14 1.395(4) .
N2 C21 1.428(4) .
C1 C2 1.386(5) .
C1 C6 1.394(5) .
C2 C3 1.369(6) .
C2 H2 0.9300 .
C3 C4 1.387(6) .
C3 H3 0.9300 .
C4 C5 1.374(6) .
C4 C7 1.506(6) .
C5 C6 1.390(5) .
C5 H5 0.9300 .
C6 C8 1.521(5) .
C7 H7A 0.9600 .
C7 H7B 0.9600 .
C7 H7C 0.9600 .
C8 C13 1.486(5) .
C8 C9 1.501(5) .
C8 H8 0.9800 .
C9 C10 1.325(6) .
C9 O1 1.341(5) .
C13 C14 1.372(5) .
C13 C29 1.425(5) .
C14 C15 1.466(5) .
C15 C20 1.392(5) .
C15 C16 1.396(5) .
C16 C17 1.369(5) .
C16 H16 0.9300 .
C17 C18 1.365(6) .
C17 H17 0.9300 .
C18 C19 1.390(7) .
C18 H18 0.9300 .
C19 C20 1.371(6) .
C19 H19 0.9300 .
C20 H20 0.9300 .
C21 C22 1.367(5) .
C21 C26 1.370(5) .
C22 C23 1.375(5) .
C22 H22 0.9300 .
C23 C24 1.382(6) .
C23 H23 0.9300 .
C24 C25 1.373(6) .
C24 C27 1.504(5) .
C25 C26 1.371(6) .
C25 H25 0.9300 .
C26 H26 0.9300 .
C27 H27A 0.9600 .
C27 H27B 0.9600 .
C27 H27C 0.9600 .
C28 C33 1.388(5) .
C28 C29 1.394(5) .
C29 C30 1.401(5) .
C30 C31 1.392(5) .
C31 C32 1.401(6) .
C31 C34 1.506(6) .
C32 C33 1.366(6) .
C32 H32 0.9300 .
C33 H33 0.9300 .
C34 H34A 0.9600 .
C34 H34B 0.9600 .
C34 H34C 0.9600 .
O1 C12 1.393(9) .
C10 C11 1.410(8) .
C10 H10A 0.9300 .
C11 C12 1.235(10) .
C11 H11A 0.9300 .
C12 H12A 0.9300 .
C35 Cl1 1.682(17) .
C35 C35 1.33(2) 2_755
C35 Cl2 1.70(2) .
C35 Cl1 1.605(16) 2_755
C35 Cl2 1.931(19) 2_755
Cl1 C35 1.605(16) 2_755
Cl2 Cl2 0.85(6) 2_755
Cl2 C35 1.931(19) 2_755
